data_7043892
loop_
_publ_author_name
'Wang, Peng'
'Chen, Kai'
'Liu, Qing'
'Wang, Huai-Wei'
'Azam, Mohammad'
'Al-Resayes, Saud I'
'Lu, Yi'
'Sun, Wei-Yin'

_publ_section_title
;
 Fine tuning catalytic and sorption properties of metal-organic frameworks
 via in situ ligand exchange
;
_journal_name_full 'Dalton Trans.'
_journal_paper_doi 10.1039/C7DT02231J
_journal_year 2017
_chemical_formula_moiety 'C46 H28 Cu3 N2 O13, 13(C3 H7 N O)'
_chemical_formula_sum 'C85 H119 Cu3 N15 O26'
_chemical_formula_weight 1957.56
_space_group_crystal_system tetragonal
_space_group_IT_number 141
_space_group_name_Hall '-I 4bd 2'
_space_group_name_H-M_alt 'I 41/a m d'
_symmetry_space_group_name_Hall '-I 4bd 2'
_symmetry_space_group_name_H-M 'I 41/a m d :2'
_atom_sites_solution_hydrogens mixed
_audit_creation_method SHELXL-2014/7
_audit_update_record
;
2017-07-15 deposited with the CCDC.
2017-08-02 downloaded from the CCDC.
;
_cell_angle_alpha 90
_cell_angle_beta 90
_cell_angle_gamma 90
_cell_formula_units_Z 8
_cell_length_a 19.387(4)
_cell_length_b 19.387(4)
_cell_length_c 60.831(13)
_cell_measurement_reflns_used 1601
_cell_measurement_temperature 293(2)
_cell_measurement_theta_max 17.05
_cell_measurement_theta_min 2.21
_cell_volume 22864(8)
_computing_cell_refinement 'Bruker SAINT'
_computing_data_collection 'Bruker APEX2'
_computing_data_reduction 'Bruker SAINT'
_computing_molecular_graphics 'Bruker SHELXTL'
_computing_publication_material 'Bruker SHELXTL'
_computing_structure_refinement 'SHELXL-2014 (Sheldrick 2014)'
_computing_structure_solution 'SHELXS-2014 (Sheldrick 2014)'
_diffrn_ambient_temperature 293(2)
_diffrn_measured_fraction_theta_full 1.000
_diffrn_measured_fraction_theta_max 1.000
_diffrn_measurement_device_type 'CCD area detector'
_diffrn_measurement_method 'phi and omega scans'
_diffrn_radiation_type MoK\a
_diffrn_radiation_wavelength 0.71073
_diffrn_reflns_av_R_equivalents 0.2468
_diffrn_reflns_av_unetI/netI 0.1723
_diffrn_reflns_Laue_measured_fraction_full 1.000
_diffrn_reflns_Laue_measured_fraction_max 1.000
_diffrn_reflns_limit_h_max 20
_diffrn_reflns_limit_h_min -22
_diffrn_reflns_limit_k_max 20
_diffrn_reflns_limit_k_min -23
_diffrn_reflns_limit_l_max 74
_diffrn_reflns_limit_l_min -36
_diffrn_reflns_number 31263
_diffrn_reflns_point_group_measured_fraction_full 1.000
_diffrn_reflns_point_group_measured_fraction_max 1.000
_diffrn_reflns_theta_full 25.242
_diffrn_reflns_theta_max 25.681
_diffrn_reflns_theta_min 1.102
_exptl_absorpt_coefficient_mu 0.620
_exptl_absorpt_correction_T_max 0.7456
_exptl_absorpt_correction_T_min 0.6017
_exptl_absorpt_correction_type multi-scan
_exptl_absorpt_process_details sadabs
_exptl_crystal_colour green
_exptl_crystal_density_diffrn 1.137
_exptl_crystal_description block
_exptl_crystal_F_000 8232
_exptl_crystal_size_max 0.400
_exptl_crystal_size_mid 0.400
_exptl_crystal_size_min 0.360
_refine_diff_density_max 0.528
_refine_diff_density_min -0.435
_refine_diff_density_rms 0.055
_refine_ls_extinction_method none
_refine_ls_goodness_of_fit_ref 1.029
_refine_ls_hydrogen_treatment constr
_refine_ls_matrix_type full
_refine_ls_number_parameters 165
_refine_ls_number_reflns 5792
_refine_ls_number_restraints 57
_refine_ls_restrained_S_all 1.046
_refine_ls_R_factor_all 0.1351
_refine_ls_R_factor_gt 0.0599
_refine_ls_shift/su_max 0.001
_refine_ls_shift/su_mean 0.000
_refine_ls_structure_factor_coef Fsqd
_refine_ls_weighting_details 'w=1/[\s^2^(Fo^2^)+(0.0292P)^2^] where P=(Fo^2^+2Fc^2^)/3'
_refine_ls_weighting_scheme calc
_refine_ls_wR_factor_gt 0.1217
_refine_ls_wR_factor_ref 0.1370
_reflns_Friedel_coverage 0.000
_reflns_number_gt 2204
_reflns_number_total 5792
_reflns_threshold_expression 'I > 2\s(I)'
_cod_data_source_file c7dt02231j2.cif
_cod_data_source_block swy1
_cod_original_cell_volume 22864(11)
_cod_database_code 7043892
_shelx_shelxl_version_number 2014/7
_shelx_space_group_comment
;
The symmetry employed for this shelxl refinement is uniquely defined
by the following loop, which should always be used as a source of
symmetry information in preference to the above space-group names.
They are only intended as comments.
;
_shelx_estimated_absorpt_t_min 0.789
_shelx_estimated_absorpt_t_max 0.808

loop_
_space_group_symop_operation_xyz
'x, y, z'
'-x+1/2, -y, z+1/2'
'-y+1/4, x+3/4, z+1/4'
'y+1/4, -x+1/4, z+3/4'
'-x+1/2, y, -z+1/2'
'x, -y, -z'
'y+1/4, x+3/4, -z+1/4'
'-y+1/4, -x+1/4, -z+3/4'
'x+1/2, y+1/2, z+1/2'
'-x+1, -y+1/2, z+1'
'-y+3/4, x+5/4, z+3/4'
'y+3/4, -x+3/4, z+5/4'
'-x+1, y+1/2, -z+1'
'x+1/2, -y+1/2, -z+1/2'
'y+3/4, x+5/4, -z+3/4'
'-y+3/4, -x+3/4, -z+5/4'
'-x, -y, -z'
'x-1/2, y, -z-1/2'
'y-1/4, -x-3/4, -z-1/4'
'-y-1/4, x-1/4, -z-3/4'
'x-1/2, -y, z-1/2'
'-x, y, z'
'-y-1/4, -x-3/4, z-1/4'
'y-1/4, x-1/4, z-3/4'
'-x+1/2, -y+1/2, -z+1/2'
'x, y+1/2, -z'
'y+1/4, -x-1/4, -z+1/4'
'-y+1/4, x+1/4, -z-1/4'
'x, -y+1/2, z'
'-x+1/2, y+1/2, z+1/2'
'-y+1/4, -x-1/4, z+1/4'
'y+1/4, x+1/4, z-1/4'

loop_
_atom_site_label
_atom_site_type_symbol
_atom_site_fract_x
_atom_site_fract_y
_atom_site_fract_z
_atom_site_U_iso_or_equiv
_atom_site_adp_type
_atom_site_occupancy
_atom_site_site_symmetry_order
_atom_site_calc_flag
_atom_site_refinement_flags_posn
_atom_site_refinement_flags_adp
_atom_site_refinement_flags_occupancy
_atom_site_disorder_assembly
_atom_site_disorder_group
Cu1 Cu 0.0000 0.43246(4) 0.49767(2) 0.0486(3) Uani 1 2 d S T P A .
Cu2 Cu 0.5000 0.2500 0.60331(2) 0.0480(3) Uani 1 4 d S T P . .
O1 O 0.07017(18) 0.55393(18) 0.52481(5) 0.0664(11) Uani 1 1 d . . . . .
O2 O 0.07126(18) 0.44070(18) 0.52075(5) 0.0676(10) Uani 1 1 d . . . . .
O3 O 0.42981(17) 0.32005(17) 0.60648(5) 0.0690(10) Uani 1 1 d . . . . .
O4 O 0.5000 0.2500 0.56721(11) 0.125(3) Uani 1 4 d S TU P . .
H4A H 0.4706 0.2793 0.5596 0.150 Uiso 0.25 1 d R U P . .
H4B H 0.5294 0.2207 0.5596 0.150 Uiso 0.25 1 d R U P . .
N1 N 0.0000 0.3189(3) 0.49722(10) 0.0664(16) Uani 1 2 d DS TU P . .
C1 C 0.0899(3) 0.4959(4) 0.53032(8) 0.0619(15) Uani 1 1 d . . . . .
C2 C 0.1375(3) 0.4863(3) 0.54919(8) 0.0683(17) Uani 1 1 d . . . . .
C3 C 0.1608(3) 0.4223(3) 0.55521(9) 0.117(3) Uani 1 1 d . . . . .
H3 H 0.1485 0.3840 0.5469 0.140 Uiso 1 1 calc R U . . .
C4 C 0.1562(3) 0.5417(3) 0.56174(10) 0.097(2) Uani 1 1 d . . . . .
H4 H 0.1411 0.5857 0.5581 0.116 Uiso 1 1 calc R U . . .
C5 C 0.2030(4) 0.4137(3) 0.57372(10) 0.136(3) Uani 1 1 d . . . . .
H5 H 0.2188 0.3700 0.5776 0.163 Uiso 1 1 calc R U . . .
C6 C 0.1979(3) 0.5320(3) 0.57998(9) 0.105(2) Uani 1 1 d . . . . .
H6 H 0.2104 0.5703 0.5883 0.126 Uiso 1 1 calc R U . . .
C7 C 0.2211(3) 0.4699(3) 0.58619(9) 0.096(2) Uani 1 1 d . . . . .
C8 C 0.2650(3) 0.4582(3) 0.60569(9) 0.088(2) Uani 1 1 d . . . . .
C9 C 0.2533(3) 0.4967(3) 0.6250 0.105(3) Uani 1 2 d S T P . .
H9 H 0.2193 0.5307 0.6250 0.127 Uiso 1 2 calc R U P . .
C10 C 0.3156(3) 0.4093(3) 0.60609(8) 0.0821(19) Uani 1 1 d . . . . .
H10 H 0.3249 0.3841 0.5934 0.099 Uiso 1 1 calc R U . . .
C11 C 0.3535(2) 0.3965(2) 0.6250 0.064(2) Uani 1 2 d S T P . .
C12 C 0.4078(3) 0.3422(3) 0.6250 0.065(2) Uani 1 2 d S T P . .
C13A C 0.0000 0.2870(6) 0.5166(2) 0.077(3) Uani 0.5 2 d DS TU P A 1
H13A H 0.0000 0.3119 0.5297 0.092 Uiso 0.5 2 calc R U P A 1
C13B C 0.0000 0.2891(7) 0.4761(2) 0.089(4) Uani 0.5 2 d DS TU P A 1
H13B H 0.0000 0.3152 0.4633 0.106 Uiso 0.5 2 calc R U P A 1
C13C C 0.0594(5) 0.2859(4) 0.49183(17) 0.086(3) Uani 0.5 1 d D U P A 2
H13C H 0.0989 0.3106 0.4882 0.104 Uiso 0.5 1 calc R U P A 2

loop_
_atom_site_aniso_label
_atom_site_aniso_U_11
_atom_site_aniso_U_22
_atom_site_aniso_U_33
_atom_site_aniso_U_23
_atom_site_aniso_U_13
_atom_site_aniso_U_12
Cu1 0.0671(6) 0.0435(5) 0.0350(4) 0.0018(4) 0.000 0.000
Cu2 0.0603(9) 0.0544(8) 0.0292(6) 0.000 0.000 0.000
O1 0.089(3) 0.054(2) 0.056(2) 0.002(2) -0.0246(19) 0.002(2)
O2 0.091(3) 0.059(2) 0.053(2) 0.0037(19) -0.0265(19) 0.004(2)
O3 0.092(3) 0.074(2) 0.0412(19) -0.0090(19) -0.005(2) 0.026(2)
O4 0.159(8) 0.168(8) 0.049(5) 0.000 0.000 0.000
N1 0.101(4) 0.030(3) 0.068(4) -0.011(3) 0.000 0.000
C1 0.072(4) 0.070(4) 0.044(3) -0.012(3) -0.007(3) -0.013(4)
C2 0.081(4) 0.062(4) 0.061(4) -0.008(3) -0.035(3) 0.028(3)
C3 0.167(7) 0.088(5) 0.096(5) -0.041(4) -0.090(5) 0.048(5)
C4 0.128(6) 0.066(5) 0.097(5) -0.021(4) -0.042(4) 0.027(4)
C5 0.195(8) 0.107(6) 0.106(5) -0.029(5) -0.098(5) 0.075(5)
C6 0.141(6) 0.086(5) 0.087(5) -0.036(4) -0.068(4) 0.038(5)
C7 0.136(6) 0.077(5) 0.076(4) -0.041(4) -0.055(4) 0.056(4)
C8 0.114(5) 0.087(5) 0.062(4) -0.029(3) -0.044(4) 0.052(4)
C9 0.112(5) 0.112(5) 0.092(7) -0.040(5) -0.040(5) 0.079(6)
C10 0.082(4) 0.104(5) 0.060(3) -0.034(3) -0.031(3) 0.048(4)
C11 0.065(3) 0.065(3) 0.062(5) -0.011(3) -0.011(3) 0.028(4)
C12 0.067(4) 0.067(4) 0.061(5) -0.008(3) -0.008(3) 0.009(4)
C13A 0.122(6) 0.032(5) 0.077(6) -0.004(5) 0.000 0.000
C13B 0.130(6) 0.049(5) 0.087(6) -0.006(5) 0.000 0.000
C13C 0.099(5) 0.035(4) 0.125(5) -0.006(4) 0.009(4) 0.000(4)

loop_
_atom_type_symbol
_atom_type_description
_atom_type_scat_dispersion_real
_atom_type_scat_dispersion_imag
_atom_type_scat_source
C C 0.0033 0.0016 'International Tables Vol C Tables 4.2.6.8 and 6.1.1.4'
H H 0.0000 0.0000 'International Tables Vol C Tables 4.2.6.8 and 6.1.1.4'
N N 0.0061 0.0033 'International Tables Vol C Tables 4.2.6.8 and 6.1.1.4'
O O 0.0106 0.0060 'International Tables Vol C Tables 4.2.6.8 and 6.1.1.4'
Cu Cu 0.3201 1.2651 'International Tables Vol C Tables 4.2.6.8 and 6.1.1.4'

loop_
_geom_angle_atom_site_label_1
_geom_angle_atom_site_label_2
_geom_angle_atom_site_label_3
_geom_angle
_geom_angle_site_symmetry_1
_geom_angle_site_symmetry_3
O1 Cu1 O1 88.7(2) 17_566 6_566
O1 Cu1 O2 167.58(13) 17_566 .
O1 Cu1 O2 89.97(13) 6_566 .
O1 Cu1 O2 89.98(13) 17_566 22
O1 Cu1 O2 167.57(13) 6_566 22
O2 Cu1 O2 88.7(2) . 22
O1 Cu1 N1 97.28(15) 17_566 .
O1 Cu1 N1 97.28(15) 6_566 .
O2 Cu1 N1 95.14(15) . .
O2 Cu1 N1 95.14(15) 22 .
O1 Cu1 Cu1 86.62(11) 17_566 17_566
O1 Cu1 Cu1 86.62(11) 6_566 17_566
O2 Cu1 Cu1 80.97(10) . 17_566
O2 Cu1 Cu1 80.97(10) 22 17_566
N1 Cu1 Cu1 174.52(16) . 17_566
O3 Cu2 O3 89.5(2) . 22_655
O3 Cu2 O3 89.3(2) . 29
O3 Cu2 O3 168.53(17) 22_655 29
O3 Cu2 O3 168.53(17) . 10_554
O3 Cu2 O3 89.3(2) 22_655 10_554
O3 Cu2 O3 89.5(2) 29 10_554
O3 Cu2 O4 95.74(9) . .
O3 Cu2 O4 95.74(9) 22_655 .
O3 Cu2 O4 95.74(9) 29 .
O3 Cu2 O4 95.74(9) 10_554 .
O3 Cu2 Cu2 84.26(9) . 27_566
O3 Cu2 Cu2 84.26(9) 22_655 27_566
O3 Cu2 Cu2 84.26(9) 29 27_566
O3 Cu2 Cu2 84.26(9) 10_554 27_566
O4 Cu2 Cu2 180.0 . 27_566
C1 O1 Cu1 122.0(3) . 17_566
C1 O2 Cu1 126.3(3) . .
C12 O3 Cu2 124.0(4) . .
Cu2 O4 H4A 120.0 . .
Cu2 O4 H4B 120.0 . .
H4A O4 H4B 120.0 . .
C13C N1 C13C 116.1(10) . 22
C13A N1 C13B 128.2(9) . .
C13A N1 Cu1 116.9(6) . .
C13C N1 Cu1 118.3(5) . .
C13C N1 Cu1 118.3(5) 22 .
C13B N1 Cu1 114.9(7) . .
O1 C1 O2 123.7(5) . .
O1 C1 C2 121.1(5) . .
O2 C1 C2 115.2(6) . .
C4 C2 C3 118.3(5) . .
C4 C2 C1 120.0(5) . .
C3 C2 C1 121.7(5) . .
C2 C3 C5 121.0(5) . .
C2 C3 H3 119.5 . .
C5 C3 H3 119.5 . .
C2 C4 C6 119.8(6) . .
C2 C4 H4 120.1 . .
C6 C4 H4 120.1 . .
C7 C5 C3 119.8(6) . .
C7 C5 H5 120.1 . .
C3 C5 H5 120.1 . .
C7 C6 C4 122.9(6) . .
C7 C6 H6 118.6 . .
C4 C6 H6 118.6 . .
C6 C7 C5 118.2(5) . .
C6 C7 C8 123.9(5) . .
C5 C7 C8 117.9(6) . .
C10 C8 C9 118.0(5) . .
C10 C8 C7 122.4(5) . .
C9 C8 C7 119.6(5) . .
C8 C9 C8 121.5(7) . 16
C8 C9 H9 119.3 . .
C8 C9 H9 119.3 16 .
C8 C10 C11 121.4(5) . .
C8 C10 H10 119.3 . .
C11 C10 H10 119.3 . .
C10 C11 C10 119.8(6) 16 .
C10 C11 C12 120.1(3) 16 .
C10 C11 C12 120.1(3) . .
O3 C12 O3 123.5(7) . 16
O3 C12 C11 118.3(3) . .
O3 C12 C11 118.3(3) 16 .
N1 C13A C13A 117.6(6) . 10_454
N1 C13A H13A 121.2 . .
C13A C13A H13A 121.2 10_454 .
N1 C13B C13B 114.2(6) . 10_454
N1 C13B H13B 122.9 . .
C13B C13B H13B 122.9 10_454 .
N1 C13C C13C 118.1(5) . 29
N1 C13C H13C 121.0 . .
C13C C13C H13C 121.0 29 .

loop_
_geom_bond_atom_site_label_1
_geom_bond_atom_site_label_2
_geom_bond_distance
_geom_bond_site_symmetry_2
Cu1 O1 1.947(3) 17_566
Cu1 O1 1.947(3) 6_566
Cu1 O2 1.976(3) .
Cu1 O2 1.976(3) 22
Cu1 N1 2.202(5) .
Cu1 Cu1 2.6341(16) 17_566
Cu2 O3 1.932(3) .
Cu2 O3 1.932(3) 22_655
Cu2 O3 1.932(3) 29
Cu2 O3 1.932(3) 10_554
Cu2 O4 2.196(7) .
Cu2 Cu2 2.639(2) 27_566
O1 C1 1.235(6) .
O1 Cu1 1.946(3) 17_566
O2 C1 1.271(5) .
O3 C12 1.279(4) .
O4 H4A 0.9300 .
O4 H4B 0.9300 .
N1 C13A 1.332(11) .
N1 C13C 1.357(9) .
N1 C13C 1.357(9) 22
N1 C13B 1.405(12) .
C1 C2 1.484(6) .
C2 C4 1.367(6) .
C2 C3 1.371(6) .
C3 C5 1.402(7) .
C3 H3 0.9300 .
C4 C6 1.385(6) .
C4 H4 0.9300 .
C5 C7 1.373(7) .
C5 H5 0.9300 .
C6 C7 1.340(7) .
C6 H6 0.9300 .
C7 C8 1.477(7) .
C8 C10 1.363(6) .
C8 C9 1.411(6) .
C9 C8 1.411(6) 16
C9 H9 0.9300 .
C10 C11 1.388(5) .
C10 H10 0.9300 .
C11 C10 1.388(5) 16
C11 C12 1.488(9) .
C12 O3 1.279(4) 16
C13A C13A 1.44(2) 10_454
C13A H13A 0.9300 .
C13B C13B 1.52(3) 10_454
C13B H13B 0.9300 .
C13C C13C 1.394(16) 29
C13C H13C 0.9300 .
